data_2015480
loop_
_publ_author_name
'Neil F. Curtis'
'Rebekah Pawley'
'Ward T. Robinson'

_publ_section_title
;<i>trans</i>-Aquachloro[(1<i>R</i>,4<i>R</i>,8<i>S</i>,11<i>S</i>)-6,13-diammonio-6,13-dimethyl-1,4,8,11-tetraazacyclotetradecane-\k^4^<i>N</i>^1,4,8,11^]nickel(II)
 trichloride trihydrate
;
_journal_coeditor_code GA3002
_journal_issue 8
_journal_name_full 'Acta Crystallographica Section C'
_journal_page_first m352
_journal_page_last m354
_journal_paper_doi 10.1107/S0108270106010407
_journal_volume 62
_journal_year 2006
_chemical_formula_iupac '[Ni Cl (C12 H32 N6) (H2 O)] Cl3, 3H2 O'
_chemical_formula_moiety 'C12 H34 Cl N6 Ni O 3+, 3Cl -, 3H2 O'
_chemical_formula_sum 'C12 H40 Cl4 N6 Ni O4'
_chemical_formula_weight 533.01
_chemical_name_systematic
;
trans-[Aqua-chloro-(1R,4R,8S,11S-trans-6,13-diazonium-6,13-dimethyl-
1,4,8,11-tetraazacyclortetradecane-\k^4^ N^1,4,8,11^)nickel(II)]
trichloride trihydrate
;
_space_group_IT_number 4
_symmetry_cell_setting monoclinic
_symmetry_space_group_name_Hall 'P 2yb'
_symmetry_space_group_name_H-M 'P 1 21 1'
_atom_sites_solution_hydrogens geom
_atom_sites_solution_primary direct
_atom_sites_solution_secondary difmap
_audit_creation_method SHELXL-97
_cell_angle_alpha 90.00
_cell_angle_beta 103.6100(10)
_cell_angle_gamma 90.00
_cell_formula_units_Z 2
_cell_length_a 10.3750(10)
_cell_length_b 10.5320(10)
_cell_length_c 10.8930(10)
_cell_measurement_reflns_used 3552
_cell_measurement_temperature 273(2)
_cell_measurement_theta_max 28.19
_cell_measurement_theta_min 3.11
_cell_volume 1156.85(19)
_computing_cell_refinement SMART
_computing_data_collection 'SMART (Bruker, 1997)'
_computing_data_reduction 'SAINT (Bruker, 1997)'
_computing_molecular_graphics 'ORTEP3.2 (Farrugia, 1997)'
_computing_publication_material SHELXTL
_computing_structure_refinement SHELXTL
_computing_structure_solution 'SHELXTL (Sheldrick, 1997)'
_diffrn_ambient_temperature 273(2)
_diffrn_measured_fraction_theta_full 0.998
_diffrn_measured_fraction_theta_max 0.906
_diffrn_measurement_device_type 'Bruker SMART CCD'
_diffrn_measurement_method '\f and \w scans'
_diffrn_radiation_monochromator graphite
_diffrn_radiation_source 'fine-focus sealed tube'
_diffrn_radiation_type MoK\a
_diffrn_radiation_wavelength 0.71073
_diffrn_reflns_av_R_equivalents 0.0098
_diffrn_reflns_av_sigmaI/netI 0.0429
_diffrn_reflns_limit_h_max 12
_diffrn_reflns_limit_h_min -10
_diffrn_reflns_limit_k_max 11
_diffrn_reflns_limit_k_min -13
_diffrn_reflns_limit_l_max 14
_diffrn_reflns_limit_l_min -9
_diffrn_reflns_number 3617
_diffrn_reflns_theta_full 25.00
_diffrn_reflns_theta_max 28.19
_diffrn_reflns_theta_min 1.92
_diffrn_standards_decay_% 0
_diffrn_standards_number 0
_exptl_absorpt_coefficient_mu 1.330
_exptl_absorpt_correction_T_max 0.653
_exptl_absorpt_correction_T_min 0.535
_exptl_absorpt_correction_type multi-scan
_exptl_absorpt_process_details
;
(SADABS; Bruker, 1997)
;
_exptl_crystal_colour blue--violet
_exptl_crystal_density_diffrn 1.530
_exptl_crystal_density_method 'not measured'
_exptl_crystal_description block
_exptl_crystal_F_000 564
_exptl_crystal_size_max 0.40
_exptl_crystal_size_mid 0.40
_exptl_crystal_size_min 0.32
_refine_diff_density_max 0.242
_refine_diff_density_min -0.311
_refine_ls_abs_structure_details 'Flack (1983), 313 Friedel pairs'
_refine_ls_abs_structure_Flack 0.012(7)
_refine_ls_extinction_method none
_refine_ls_goodness_of_fit_ref 0.974
_refine_ls_hydrogen_treatment mixed
_refine_ls_matrix_type full
_refine_ls_number_parameters 280
_refine_ls_number_reflns 4243
_refine_ls_number_restraints 13
_refine_ls_restrained_S_all 0.974
_refine_ls_R_factor_all 0.0167
_refine_ls_R_factor_gt 0.0164
_refine_ls_shift/su_max 0.001
_refine_ls_shift/su_mean 0.000
_refine_ls_structure_factor_coef Fsqd
_refine_ls_weighting_details 'calc w=1/[\s^2^(Fo^2^)]'
_refine_ls_weighting_scheme calc
_refine_ls_wR_factor_gt 0.0392
_refine_ls_wR_factor_ref 0.0395
_reflns_number_gt 3243
_reflns_number_total 3315
_reflns_threshold_expression I>2\s(I)
_cod_data_source_file ga3002.cif
_cod_data_source_block I
_cod_depositor_comments
;
The following automatic conversions were performed:
'_geom_angle_publ_flag' value 'N' changed to 'n' according to
'/home/saulius/struct/CIF-dictionaries/cif_core.dic' dictionary named
'cif_core.dic' version 2.4.1 from 2010-06-29 (2 times).

Automatic conversion script
Id: cif_fix_enum 1527 2010-12-29 10:47:43Z saulius 

The following automatic conversions were performed:

'_geom_angle_publ_flag' value 'N' changed to 'n' according to
/home/saulius/struct/CIF-dictionaries/cif_core.dic dictionary named
'cif_core.dic' version 2.4.1 from 2010-06-29 (2 times).

Automatic conversion script
Id: cif_fix_values 1715 2011-07-08 13:25:40Z adriana 
;
_cod_original_cell_volume 1156.9(2)
_cod_original_sg_symbol_H-M 'P 21'
_cod_database_code 2015480
_cod_database_fobs_code 2015480

loop_
_symmetry_equiv_pos_as_xyz
'x, y, z'
'-x, y+1/2, -z'

loop_
_atom_site_type_symbol
_atom_site_label
_atom_site_fract_x
_atom_site_fract_y
_atom_site_fract_z
_atom_site_U_iso_or_equiv
_atom_site_adp_type
_atom_site_calc_flag
_atom_site_refinement_flags
_atom_site_occupancy
Ni Ni1 0.74036(2) 0.58166(2) 0.75384(2) 0.00804(5) Uani d . 1
N N1 0.79466(13) 0.49497(14) 0.92890(13) 0.0093(3) Uani d . 1
H H1 0.7695 0.5477 0.9852 0.011 Uiso calc R 1
C C2 0.94252(16) 0.49239(18) 0.96154(17) 0.0117(4) Uani d . 1
H H2A 0.9740 0.4241 0.9165 0.014 Uiso calc R 1
H H2B 0.9755 0.4782 1.0514 0.014 Uiso calc R 1
C C3 0.99178(17) 0.61824(17) 0.92480(16) 0.0114(4) Uani d . 1
H H3A 0.9635 0.6863 0.9725 0.014 Uiso calc R 1
H H3B 1.0879 0.6183 0.9430 0.014 Uiso calc R 1
N N4 0.93598(14) 0.63775(14) 0.78690(13) 0.0096(3) Uani d . 1
H H4 0.9782 0.5830 0.7449 0.012 Uiso calc R 1
C C5 0.95801(17) 0.76731(17) 0.74468(16) 0.0103(4) Uani d . 1
H H5A 1.0525 0.7846 0.7640 0.012 Uiso calc R 1
H H5B 0.9171 0.8279 0.7908 0.012 Uiso calc R 1
C C6 0.90051(17) 0.78506(17) 0.60257(17) 0.0094(4) Uani d . 1
C C61 0.95810(17) 0.69146(17) 0.52381(17) 0.0112(4) Uani d . 1
H H61A 0.9257 0.7109 0.4358 0.017 Uiso calc R 1
H H61B 0.9319 0.6068 0.5399 0.017 Uiso calc R 1
H H61C 1.0531 0.6974 0.5459 0.017 Uiso calc R 1
N N6 0.94441(14) 0.91506(14) 0.57217(14) 0.0110(3) Uani d . 1
H H6D 0.9122 0.9314 0.4905 0.016 Uiso calc R 1
H H6E 1.0326 0.9180 0.5897 0.016 Uiso calc R 1
H H6F 0.9144 0.9728 0.6183 0.016 Uiso calc R 1
C C7 0.74726(17) 0.78866(17) 0.56313(17) 0.0098(4) Uani d . 1
H H7A 0.7149 0.8497 0.6155 0.012 Uiso calc R 1
H H7B 0.7195 0.8168 0.4761 0.012 Uiso calc R 1
N N8 0.68776(13) 0.66347(14) 0.57552(13) 0.0091(3) Uani d . 1
H H8 0.7130 0.6095 0.5203 0.011 Uiso calc R 1
C C9 0.54003(17) 0.66760(19) 0.54396(18) 0.0125(4) Uani d . 1
H H9A 0.5064 0.6820 0.4542 0.015 Uiso calc R 1
H H9B 0.5097 0.7362 0.5895 0.015 Uiso calc R 1
C C10 0.48999(17) 0.54071(17) 0.58160(16) 0.0113(4) Uani d . 1
H H10A 0.3939 0.5414 0.5644 0.014 Uiso calc R 1
H H10B 0.5168 0.4727 0.5329 0.014 Uiso calc R 1
N N11 0.54663(14) 0.51951(14) 0.71836(13) 0.0091(3) Uani d . 1
H H11 0.5028 0.5721 0.7610 0.011 Uiso calc R 1
C C12 0.52747(18) 0.38941(17) 0.75920(16) 0.0103(4) Uani d . 1
H H12A 0.5704 0.3306 0.7129 0.012 Uiso calc R 1
H H12B 0.4334 0.3701 0.7387 0.012 Uiso calc R 1
C C13 0.58373(17) 0.36976(17) 0.90160(17) 0.0096(4) Uani d . 1
C C131 0.52423(17) 0.46122(17) 0.98070(17) 0.0122(4) Uani d . 1
H H13A 0.4293 0.4545 0.9575 0.018 Uiso calc R 1
H H13B 0.5500 0.5464 0.9661 0.018 Uiso calc R 1
H H13C 0.5558 0.4406 1.0685 0.018 Uiso calc R 1
N N13 0.54265(14) 0.23808(14) 0.92972(14) 0.0106(3) Uani d . 1
H H13D 0.5755 0.2206 1.0110 0.016 Uiso calc R 1
H H13E 0.5736 0.1823 0.8824 0.016 Uiso calc R 1
H H13F 0.4546 0.2335 0.9124 0.016 Uiso calc R 1
C C14 0.73671(17) 0.36936(17) 0.94227(18) 0.0106(4) Uani d . 1
H H14A 0.7641 0.3425 1.0297 0.013 Uiso calc R 1
H H14B 0.7709 0.3082 0.8913 0.013 Uiso calc R 1
Cl Cl1 0.67601(4) 0.77095(4) 0.85613(4) 0.01244(9) Uani d . 1
Cl Cl2 0.83430(4) 0.94679(4) 0.27890(4) 0.01455(10) Uani d . 1
Cl Cl3 0.89871(5) 0.14288(5) 0.74143(4) 0.01861(11) Uani d . 1
Cl Cl4 0.73747(4) 0.43082(4) 0.36420(4) 0.01473(10) Uani d . 1
O O1 0.79164(13) 0.41296(13) 0.66016(14) 0.0144(3) Uani d D 1
H H1E 0.777(2) 0.410(2) 0.5839(15) 0.038(8) Uiso d D 1
H H1F 0.8293(19) 0.3497(17) 0.6855(19) 0.025(7) Uiso d D 1
O O2 0.62333(16) 0.06241(15) 0.77669(14) 0.0236(3) Uani d D 1
H H2E 0.6963(17) 0.082(3) 0.770(2) 0.046(8) Uiso d D 1
H H2F 0.630(2) -0.0161(16) 0.794(2) 0.044(8) Uiso d D 1
O O3 0.72995(14) 0.66095(15) 0.16085(13) 0.0191(3) Uani d D 1
H H3E 0.740(2) 0.611(2) 0.219(2) 0.042(8) Uiso d D 1
H H3F 0.790(2) 0.711(2) 0.192(3) 0.060(10) Uiso d D 1
O O4 0.33849(14) 0.68592(14) 0.81124(14) 0.0171(3) Uani d D 1
H H4E 0.319(3) 0.746(2) 0.759(2) 0.075(11) Uiso d D 1
H H4F 0.284(2) 0.628(2) 0.781(2) 0.043(8) Uiso d D 1

loop_
_atom_site_aniso_label
_atom_site_aniso_U_11
_atom_site_aniso_U_22
_atom_site_aniso_U_33
_atom_site_aniso_U_12
_atom_site_aniso_U_13
_atom_site_aniso_U_23
Ni1 0.00835(10) 0.00711(10) 0.00841(11) 0.00007(9) 0.00143(8) 0.00055(8)
N1 0.0091(7) 0.0092(8) 0.0097(8) -0.0012(6) 0.0022(6) -0.0003(6)
C2 0.0101(9) 0.0115(9) 0.0120(10) -0.0004(8) -0.0004(7) 0.0032(7)
C3 0.0105(8) 0.0129(10) 0.0095(9) -0.0021(7) -0.0002(7) 0.0019(7)
N4 0.0124(7) 0.0075(7) 0.0090(8) 0.0006(6) 0.0027(6) 0.0011(6)
C5 0.0109(8) 0.0094(9) 0.0105(9) -0.0025(8) 0.0022(7) 0.0002(7)
C6 0.0107(8) 0.0065(9) 0.0115(9) -0.0019(7) 0.0035(7) 0.0020(7)
C61 0.0128(9) 0.0100(9) 0.0117(10) -0.0001(7) 0.0044(7) -0.0002(7)
N6 0.0110(7) 0.0098(8) 0.0123(8) -0.0005(7) 0.0030(6) 0.0011(6)
C7 0.0098(8) 0.0083(9) 0.0105(9) -0.0002(7) 0.0009(7) 0.0009(7)
N8 0.0083(7) 0.0073(8) 0.0117(8) -0.0001(6) 0.0025(6) -0.0001(6)
C9 0.0096(9) 0.0141(10) 0.0126(10) 0.0005(8) 0.0002(7) 0.0037(7)
C10 0.0105(8) 0.0125(10) 0.0098(9) -0.0026(7) 0.0001(7) 0.0020(7)
N11 0.0106(7) 0.0074(7) 0.0092(8) 0.0001(6) 0.0021(6) 0.0002(6)
C12 0.0107(8) 0.0089(9) 0.0109(10) -0.0019(7) 0.0016(7) 0.0003(7)
C13 0.0105(9) 0.0073(9) 0.0112(9) -0.0009(7) 0.0030(7) 0.0013(7)
C131 0.0118(9) 0.0109(10) 0.0145(10) -0.0001(8) 0.0044(7) 0.0004(7)
N13 0.0117(8) 0.0083(8) 0.0118(8) -0.0014(6) 0.0024(6) 0.0011(6)
C14 0.0113(9) 0.0091(9) 0.0112(9) -0.0004(7) 0.0024(7) 0.0013(7)
Cl1 0.0154(2) 0.0090(2) 0.0140(2) 0.00063(18) 0.00578(17) -0.00082(16)
Cl2 0.0136(2) 0.0150(2) 0.0142(2) -0.00205(19) 0.00154(16) 0.00211(18)
Cl3 0.0281(3) 0.0126(2) 0.0176(2) 0.0044(2) 0.0104(2) 0.00145(19)
Cl4 0.0147(2) 0.0153(2) 0.0135(2) 0.00040(19) 0.00195(16) -0.00169(18)
O1 0.0200(7) 0.0106(7) 0.0124(8) 0.0042(6) 0.0035(6) 0.0017(5)
O2 0.0304(8) 0.0126(8) 0.0319(9) 0.0011(8) 0.0154(7) -0.0002(7)
O3 0.0174(7) 0.0196(8) 0.0177(8) -0.0039(7) -0.0010(6) 0.0025(6)
O4 0.0185(7) 0.0140(7) 0.0167(8) -0.0009(6) 0.0000(6) 0.0014(6)

loop_
_atom_type_symbol
_atom_type_description
_atom_type_scat_dispersion_real
_atom_type_scat_dispersion_imag
_atom_type_scat_source
C C 0.0033 0.0016 'International Tables Vol C Tables 4.2.6.8 and 6.1.1.4'
H H 0.0000 0.0000 'International Tables Vol C Tables 4.2.6.8 and 6.1.1.4'
N N 0.0061 0.0033 'International Tables Vol C Tables 4.2.6.8 and 6.1.1.4'
O O 0.0106 0.0060 'International Tables Vol C Tables 4.2.6.8 and 6.1.1.4'
Cl Cl 0.1484 0.1585 'International Tables Vol C Tables 4.2.6.8 and 6.1.1.4'
Ni Ni 0.3393 1.1124 'International Tables Vol C Tables 4.2.6.8 and 6.1.1.4'

loop_
_geom_angle_atom_site_label_1
_geom_angle_atom_site_label_2
_geom_angle_atom_site_label_3
_geom_angle
_geom_angle_publ_flag
N1 Ni1 N4 85.53(6) y
N1 Ni1 N8 178.16(7) y
N1 Ni1 N11 94.28(6) y
N4 Ni1 N8 94.34(6) y
N4 Ni1 N11 177.96(7) y
N8 Ni1 N11 85.78(5) y
N1 Ni1 O1 91.62(6) y
N4 Ni1 O1 88.66(6) y
N8 Ni1 O1 86.54(6) ?
N11 Ni1 O1 89.31(6) ?
N1 Ni1 Cl1 89.10(4) y
N4 Ni1 Cl1 92.85(4) y
N8 Ni1 Cl1 92.75(4) n
N11 Ni1 Cl1 89.18(4) n
O1 Ni1 Cl1 178.37(4) y
C14 N1 C2 112.37(14) ?
C14 N1 Ni1 117.26(11) ?
C2 N1 Ni1 105.63(10) ?
C14 N1 H1 107.0 ?
C2 N1 H1 107.0 ?
Ni1 N1 H1 107.0 ?
N1 C2 C3 108.33(15) ?
N1 C2 H2A 110.0 ?
C3 C2 H2A 110.0 ?
N1 C2 H2B 110.0 ?
C3 C2 H2B 110.0 ?
H2A C2 H2B 108.4 ?
N4 C3 C2 108.23(14) ?
N4 C3 H3A 110.1 ?
C2 C3 H3A 110.1 ?
N4 C3 H3B 110.1 ?
C2 C3 H3B 110.1 ?
H3A C3 H3B 108.4 ?
C5 N4 C3 112.93(14) ?
C5 N4 Ni1 115.39(11) ?
C3 N4 Ni1 105.62(10) ?
C5 N4 H4 107.5 ?
C3 N4 H4 107.5 ?
Ni1 N4 H4 107.5 ?
N4 C5 C6 112.05(14) ?
N4 C5 H5A 109.2 ?
C6 C5 H5A 109.2 ?
N4 C5 H5B 109.2 ?
C6 C5 H5B 109.2 ?
H5A C5 H5B 107.9 ?
N6 C6 C61 106.67(13) ?
N6 C6 C5 105.49(14) ?
C61 C6 C5 112.32(15) ?
N6 C6 C7 105.14(14) ?
C61 C6 C7 111.99(15) ?
C5 C6 C7 114.42(14) ?
C6 C61 H61A 109.5 ?
C6 C61 H61B 109.5 ?
H61A C61 H61B 109.5 ?
C6 C61 H61C 109.5 ?
H61A C61 H61C 109.5 ?
H61B C61 H61C 109.5 ?
C6 N6 H6D 109.5 ?
C6 N6 H6E 109.5 ?
H6D N6 H6E 109.5 ?
C6 N6 H6F 109.5 ?
H6D N6 H6F 109.5 ?
H6E N6 H6F 109.5 ?
N8 C7 C6 112.18(14) ?
N8 C7 H7A 109.2 ?
C6 C7 H7A 109.2 ?
N8 C7 H7B 109.2 ?
C6 C7 H7B 109.2 ?
H7A C7 H7B 107.9 ?
C7 N8 C9 112.49(14) ?
C7 N8 Ni1 115.64(11) ?
C9 N8 Ni1 104.91(10) ?
C7 N8 H8 107.8 ?
C9 N8 H8 107.8 ?
Ni1 N8 H8 107.8 ?
N8 C9 C10 108.01(15) ?
N8 C9 H9A 110.1 ?
C10 C9 H9A 110.1 ?
N8 C9 H9B 110.1 ?
C10 C9 H9B 110.1 ?
H9A C9 H9B 108.4 ?
N11 C10 C9 108.81(14) ?
N11 C10 H10A 109.9 ?
C9 C10 H10A 109.9 ?
N11 C10 H10B 109.9 ?
C9 C10 H10B 109.9 ?
H10A C10 H10B 108.3 ?
C12 N11 C10 113.24(14) ?
C12 N11 Ni1 115.78(12) ?
C10 N11 Ni1 106.18(10) ?
C12 N11 H11 107.1 ?
C10 N11 H11 107.1 ?
Ni1 N11 H11 107.1 ?
N11 C12 C13 112.64(14) ?
N11 C12 H12A 109.1 ?
C13 C12 H12A 109.1 ?
N11 C12 H12B 109.1 ?
C13 C12 H12B 109.1 ?
H12A C12 H12B 107.8 ?
N13 C13 C131 107.29(13) ?
N13 C13 C12 105.74(14) ?
C131 C13 C12 112.27(15) ?
N13 C13 C14 105.10(14) ?
C131 C13 C14 111.52(15) ?
C12 C13 C14 114.24(13) ?
C13 C131 H13A 109.5 ?
C13 C131 H13B 109.5 ?
H13A C131 H13B 109.5 ?
C13 C131 H13C 109.5 ?
H13A C131 H13C 109.5 ?
H13B C131 H13C 109.5 ?
C13 N13 H13D 109.5 ?
C13 N13 H13E 109.5 ?
H13D N13 H13E 109.5 ?
C13 N13 H13F 109.5 ?
H13D N13 H13F 109.5 ?
H13E N13 H13F 109.5 ?
N1 C14 C13 112.62(15) ?
N1 C14 H14A 109.1 ?
C13 C14 H14A 109.1 ?
N1 C14 H14B 109.1 ?
C13 C14 H14B 109.1 ?
H14A C14 H14B 107.8 ?
Ni1 O1 H1E 120.3(17) ?
Ni1 O1 H1F 132.9(16) ?
H1E O1 H1F 107(2) ?
H2E O2 H2F 104(2) ?
H3E O3 H3F 99(2) ?
H4E O4 H4F 104(2) ?

loop_
_geom_bond_atom_site_label_1
_geom_bond_atom_site_label_2
_geom_bond_distance
_geom_bond_publ_flag
Ni1 N1 2.069(2) y
Ni1 N4 2.063(2) y
Ni1 N8 2.077(2) y
Ni1 N11 2.062(2) y
Ni1 O1 2.177(2) y
Ni1 Cl1 2.4520(5) y
N1 C14 1.475(2) ?
N1 C2 1.491(2) ?
N1 H1 0.9100 ?
C2 C3 1.508(2) ?
C2 H2A 0.9700 ?
C2 H2B 0.9700 ?
C3 N4 1.491(2) ?
C3 H3A 0.9700 ?
C3 H3B 0.9700 ?
N4 C5 1.475(2) ?
N4 H4 0.9100 ?
C5 C6 1.534(2) ?
C5 H5A 0.9700 ?
C5 H5B 0.9700 ?
C6 N6 1.504(2) ?
C6 C61 1.519(2) ?
C6 C7 1.547(2) ?
C61 H61A 0.9600 ?
C61 H61B 0.9600 ?
C61 H61C 0.9600 ?
N6 H6D 0.8900 ?
N6 H6E 0.8900 ?
N6 H6F 0.8900 ?
C7 N8 1.475(2) ?
C7 H7A 0.9700 ?
C7 H7B 0.9700 ?
N8 C9 1.490(2) ?
N8 H8 0.9100 ?
C9 C10 1.524(2) ?
C9 H9A 0.9700 ?
C9 H9B 0.9700 ?
C10 N11 1.484(2) ?
C10 H10A 0.9700 ?
C10 H10B 0.9700 ?
N11 C12 1.469(2) ?
N11 H11 0.9100 ?
C12 C13 1.537(2) ?
C12 H12A 0.9700 ?
C12 H12B 0.9700 ?
C13 N13 1.503(2) ?
C13 C131 1.517(2) ?
C13 C14 1.544(2) ?
C131 H13A 0.9600 ?
C131 H13B 0.9600 ?
C131 H13C 0.9600 ?
N13 H13D 0.8900 ?
N13 H13E 0.8900 ?
N13 H13F 0.8900 ?
C14 H14A 0.9700 ?
C14 H14B 0.9700 ?
O1 H1E 0.809(15) ?
O1 H1F 0.789(15) ?
O2 H2E 0.804(15) ?
O2 H2F 0.849(16) ?
O3 H3E 0.811(16) ?
O3 H3F 0.824(16) ?
O4 H4E 0.840(17) ?
O4 H4F 0.843(16) ?

loop_
_geom_hbond_atom_site_label_D
_geom_hbond_atom_site_label_H
_geom_hbond_atom_site_label_A
_geom_hbond_site_symmetry_A
_geom_hbond_distance_DH
_geom_hbond_distance_HA
_geom_hbond_distance_DA
_geom_hbond_angle_DHA
N1 H1 O3 1_556 0.91 2.37 3.270(2) 169.3
N4 H4 Cl2 2_746 0.91 2.48 3.323(2) 154.3
N6 H6D Cl2 . 0.89 2.26 3.147(2) 172.8
N6 H6E Cl4 2_756 0.89 2.32 3.213(2) 178.6
N6 H6F Cl3 1_565 0.89 2.27 3.129(2) 163.2
N8 H8 Cl4 . 0.91 2.59 3.482(2) 167.6
N11 H11 O4 . 0.91 2.25 3.128(2) 160.8
N13 H13D O4 2_647 0.89 1.97 2.854(2) 175.6
N13 H13E O2 . 0.89 1.86 2.750(2) 175.1
N13 H13F O3 2_646 0.89 2.04 2.884(2) 157.7
O1 H1E Cl4 . 0.81(2) 2.34(2) 3.145(2) 172(2)
O1 H1F Cl3 . 0.79(2) 2.33(2) 3.106(2) 168(2)
O2 H2E Cl3 . 0.80(2) 2.29(2) 3.090(2) 177(2)
O2 H2F Cl1 1_545 0.85(2) 2.36(2) 3.201(2) 173(2)
O3 H3E Cl4 . 0.81(2) 2.47(2) 3.272(2) 169(2)
O3 H3F Cl2 . 0.82(2) 2.66(2) 3.352(2) 142(2)
O4 H4E Cl4 2_656 0.84(2) 2.36(2) 3.197(2) 172(3)
O4 H4F Cl2 2_646 0.84(2) 2.28(2) 3.113(2) 169(2)

loop_
_geom_torsion_atom_site_label_1
_geom_torsion_atom_site_label_2
_geom_torsion_atom_site_label_3
_geom_torsion_atom_site_label_4
_geom_torsion
N11 Ni1 N1 C14 37.57(12)
N4 Ni1 N1 C14 -140.39(12)
N8 Ni1 N1 C14 -54.3(19)
O1 Ni1 N1 C14 -51.86(12)
Cl1 Ni1 N1 C14 126.68(11)
N11 Ni1 N1 C2 163.64(11)
N4 Ni1 N1 C2 -14.32(11)
N8 Ni1 N1 C2 71.8(19)
O1 Ni1 N1 C2 74.21(11)
Cl1 Ni1 N1 C2 -107.25(11)
C14 N1 C2 C3 170.83(14)
Ni1 N1 C2 C3 41.81(16)
N1 C2 C3 N4 -58.22(17)
C2 C3 N4 C5 169.84(14)
C2 C3 N4 Ni1 42.85(15)
N11 Ni1 N4 C5 134.1(17)
N1 Ni1 N4 C5 -141.05(12)
N8 Ni1 N4 C5 40.79(12)
O1 Ni1 N4 C5 127.22(12)
Cl1 Ni1 N4 C5 -52.18(11)
N11 Ni1 N4 C3 -100.4(18)
N1 Ni1 N4 C3 -15.57(11)
N8 Ni1 N4 C3 166.28(11)
O1 Ni1 N4 C3 -107.30(11)
Cl1 Ni1 N4 C3 73.30(10)
C3 N4 C5 C6 179.70(13)
Ni1 N4 C5 C6 -58.67(16)
N4 C5 C6 N6 -173.64(13)
N4 C5 C6 C61 -57.82(18)
N4 C5 C6 C7 71.31(19)
N6 C6 C7 N8 174.54(13)
C61 C6 C7 N8 59.09(19)
C5 C6 C7 N8 -70.20(19)
C6 C7 N8 C9 177.08(14)
C6 C7 N8 Ni1 56.57(16)
N11 Ni1 N8 C7 142.02(12)
N4 Ni1 N8 C7 -40.02(12)
N1 Ni1 N8 C7 -126.0(18)
O1 Ni1 N8 C7 -128.41(11)
Cl1 Ni1 N8 C7 53.05(11)
N11 Ni1 N8 C9 17.48(11)
N4 Ni1 N8 C9 -164.56(12)
N1 Ni1 N8 C9 109.5(18)
O1 Ni1 N8 C9 107.05(11)
Cl1 Ni1 N8 C9 -71.49(11)
C7 N8 C9 C10 -170.28(14)
Ni1 N8 C9 C10 -43.77(16)
N8 C9 C10 N11 57.90(17)
C9 C10 N11 C12 -168.14(14)
C9 C10 N11 Ni1 -40.01(15)
N4 Ni1 N11 C12 45.5(18)
N1 Ni1 N11 C12 -39.14(12)
N8 Ni1 N11 C12 139.01(12)
O1 Ni1 N11 C12 52.43(12)
Cl1 Ni1 N11 C12 -128.17(11)
N4 Ni1 N11 C10 -81.1(18)
N1 Ni1 N11 C10 -165.75(11)
N8 Ni1 N11 C10 12.40(11)
O1 Ni1 N11 C10 -74.18(11)
Cl1 Ni1 N11 C10 105.21(10)
C10 N11 C12 C13 -178.65(13)
Ni1 N11 C12 C13 58.38(16)
N11 C12 C13 N13 173.77(14)
N11 C12 C13 C131 57.09(19)
N11 C12 C13 C14 -71.16(19)
C2 N1 C14 C13 -176.84(13)
Ni1 N1 C14 C13 -54.16(17)
N13 C13 C14 N1 -176.28(14)
C131 C13 C14 N1 -60.35(18)
C12 C13 C14 N1 68.28(19)
